data_7012536
loop_
_publ_author_name
'Crespo, Olga'
'Fern\'andez, Eduardo J.'
'Jones, Peter G.'
'Laguna, Antonio'
'L\'opez-de-Luzuriaga, Jos\'e M.'
'Monge, Miguel'
'Olmos, M. Elena'
'P\'erez, Javier'

_publ_section_title
;
 Coordination modes of diphenylphosphinothioformamide in its neutral
 and deprotonated forms at gold(i)
;
_journal_issue 6
_journal_name_full 'Dalton Transactions'
_journal_page_first 1076
_journal_paper_doi 10.1039/b211865c
_journal_year 2003
_chemical_formula_sum 'C28 H26 Au2 N2 P2 S2'
_chemical_formula_weight 910.50
_chemical_name_systematic
; 
? 
;
_space_group_IT_number 56
_symmetry_cell_setting orthorhombic
_symmetry_space_group_name_Hall '-P 2ab 2ac'
_symmetry_space_group_name_H-M 'P c c n'
_atom_sites_solution_hydrogens geom
_atom_sites_solution_primary Patterson
_atom_sites_solution_secondary difmap
_audit_creation_method SHELXL-97
_cell_angle_alpha 90.00
_cell_angle_beta 90.00
_cell_angle_gamma 90.00
_cell_formula_units_Z 4
_cell_length_a 23.576(3)
_cell_length_b 7.0362(10)
_cell_length_c 16.6857(18)
_cell_measurement_reflns_used 65
_cell_measurement_temperature 173(2)
_cell_measurement_theta_max 25
_cell_measurement_theta_min 10
_cell_volume 2767.9(6)
_computing_cell_refinement 'Siemens XSCANS'
_computing_data_collection 'Siemens XSCANS'
_computing_data_reduction 'Siemens XSCANS'
_computing_molecular_graphics 'Siemens XP'
_computing_publication_material SHELXL-97
_computing_structure_refinement 'SHELXL-97 (Sheldrick, 1997)'
_computing_structure_solution 'SHELXS-97 (Sheldrick, 1990)'
_diffrn_ambient_temperature 173(2)
_diffrn_measured_fraction_theta_full 0.998
_diffrn_measured_fraction_theta_max 0.998
_diffrn_measurement_device_type 'Siemens P4'
_diffrn_measurement_method \w-scans
_diffrn_radiation_monochromator graphite
_diffrn_radiation_source 'fine-focus sealed tube'
_diffrn_radiation_type MoK\a
_diffrn_radiation_wavelength 0.71073
_diffrn_reflns_av_R_equivalents 0.0284
_diffrn_reflns_av_sigmaI/netI 0.0426
_diffrn_reflns_limit_h_max 28
_diffrn_reflns_limit_h_min 0
_diffrn_reflns_limit_k_max 0
_diffrn_reflns_limit_k_min -8
_diffrn_reflns_limit_l_max 11
_diffrn_reflns_limit_l_min -19
_diffrn_reflns_number 4112
_diffrn_reflns_theta_full 24.99
_diffrn_reflns_theta_max 24.99
_diffrn_reflns_theta_min 3.02
_diffrn_standards_decay_% 0
_diffrn_standards_interval_count 247
_diffrn_standards_number 3
_exptl_absorpt_coefficient_mu 10.876
_exptl_absorpt_correction_T_max 0.999
_exptl_absorpt_correction_T_min 0.321
_exptl_absorpt_correction_type psi-scan
_exptl_crystal_colour tablet
_exptl_crystal_density_diffrn 2.185
_exptl_crystal_density_method 'not measured'
_exptl_crystal_description yellow
_exptl_crystal_F_000 1712
_exptl_crystal_size_max 0.50
_exptl_crystal_size_mid 0.20
_exptl_crystal_size_min 0.08
_refine_diff_density_max 1.418
_refine_diff_density_min -1.590
_refine_diff_density_rms 0.187
_refine_ls_extinction_method none
_refine_ls_goodness_of_fit_ref 0.906
_refine_ls_hydrogen_treatment 'rigid methyl, others riding'
_refine_ls_matrix_type full
_refine_ls_number_parameters 164
_refine_ls_number_reflns 2440
_refine_ls_number_restraints 43
_refine_ls_restrained_S_all 0.898
_refine_ls_R_factor_all 0.0432
_refine_ls_R_factor_gt 0.0281
_refine_ls_shift/su_max 0.002
_refine_ls_shift/su_mean 0.000
_refine_ls_structure_factor_coef Fsqd
_refine_ls_weighting_details 'calc w=1/[\s^2^(Fo^2^)+(0.0389P)^2^] where P=(Fo^2^+2Fc^2^)/3'
_refine_ls_weighting_scheme calc
_refine_ls_wR_factor_gt 0.0622
_refine_ls_wR_factor_ref 0.0652
_reflns_number_gt 1814
_reflns_number_total 2440
_reflns_threshold_expression >2sigma(I)
_cod_data_source_file b211865c.txt
_cod_data_source_block lunes
_cod_depositor_comments
;
The following automatic conversions were performed:

'_symmetry_cell_setting' tag value 'orthorombic' was replaced with
'orthorhombic' value.

'_exptl_absorpt_correction_type' tag value
'Psi-scans' was replaced with 'psi-scan' value.

Automatic conversion script
Id: cif_fix_values 1646 2011-03-28 12:23:43Z adriana 
;
_cod_original_cell_volume 2768.0(6)
_cod_database_code 7012536

loop_
_symmetry_equiv_pos_as_xyz
'x, y, z'
'-x+1/2, -y+1/2, z'
'-x, y+1/2, -z+1/2'
'x+1/2, -y, -z+1/2'
'-x, -y, -z'
'x-1/2, y-1/2, -z'
'x, -y-1/2, z-1/2'
'-x-1/2, y, z-1/2'

loop_
_atom_site_label
_atom_site_type_symbol
_atom_site_fract_x
_atom_site_fract_y
_atom_site_fract_z
_atom_site_U_iso_or_equiv
_atom_site_adp_type
_atom_site_occupancy
_atom_site_symmetry_multiplicity
_atom_site_calc_flag
_atom_site_refinement_flags
_atom_site_disorder_assembly
_atom_site_disorder_group
Au Au 0.225733(10) 0.05984(3) 0.060024(14) 0.01722(9) Uani 1 1 d . . .
P P 0.15101(7) 0.2359(2) 0.10270(10) 0.0161(4) Uani 1 1 d . . .
S S 0.19429(7) 0.5782(2) 0.00258(10) 0.0235(4) Uani 1 1 d . . .
N N 0.0896(2) 0.4182(8) -0.0064(3) 0.0231(13) Uani 1 1 d U . .
C1 C 0.1380(3) 0.4213(9) 0.0259(4) 0.0183(14) Uani 1 1 d U . .
C2 C 0.0777(3) 0.5504(11) -0.0719(4) 0.0343(18) Uani 1 1 d U . .
H2A H 0.0957 0.6730 -0.0606 0.041 Uiso 1 1 calc R . .
H2B H 0.0366 0.5681 -0.0769 0.041 Uiso 1 1 calc R . .
H2C H 0.0928 0.4987 -0.1221 0.041 Uiso 1 1 calc R . .
C11 C 0.0847(3) 0.1150(8) 0.1184(3) 0.0167(14) Uani 1 1 d DU . .
C12 C 0.0735(3) -0.0494(11) 0.0767(4) 0.041(2) Uani 1 1 d DU . .
H12 H 0.1014 -0.1008 0.0417 0.049 Uiso 1 1 calc R . .
C13 C 0.0213(4) -0.1408(13) 0.0857(5) 0.058(3) Uani 1 1 d DU . .
H13 H 0.0139 -0.2544 0.0567 0.070 Uiso 1 1 calc R . .
C14 C -0.0190(3) -0.0685(11) 0.1355(5) 0.0401(19) Uani 1 1 d DU . .
H14 H -0.0546 -0.1303 0.1407 0.048 Uiso 1 1 calc R . .
C15 C -0.0079(3) 0.0935(11) 0.1781(5) 0.0370(19) Uani 1 1 d DU . .
H15 H -0.0357 0.1427 0.2138 0.044 Uiso 1 1 calc R . .
C16 C 0.0435(3) 0.1863(10) 0.1693(4) 0.0305(16) Uani 1 1 d DU . .
H16 H 0.0506 0.2998 0.1985 0.037 Uiso 1 1 calc R . .
C21 C 0.1628(2) 0.3612(9) 0.1967(3) 0.0166(14) Uani 1 1 d DU . .
C22 C 0.1563(3) 0.5553(10) 0.2053(4) 0.0333(18) Uani 1 1 d DU . .
H22 H 0.1461 0.6301 0.1601 0.040 Uiso 1 1 calc R . .
C23 C 0.1643(3) 0.6418(11) 0.2784(4) 0.041(2) Uani 1 1 d DU . .
H23 H 0.1599 0.7754 0.2837 0.050 Uiso 1 1 calc R . .
C24 C 0.1788(3) 0.5326(11) 0.3439(4) 0.0364(18) Uani 1 1 d DU . .
H24 H 0.1855 0.5926 0.3940 0.044 Uiso 1 1 calc R . .
C25 C 0.1838(3) 0.3389(11) 0.3380(4) 0.0353(18) Uani 1 1 d DU . .
H25 H 0.1915 0.2635 0.3840 0.042 Uiso 1 1 calc R . .
C26 C 0.1773(3) 0.2556(10) 0.2630(4) 0.0324(17) Uani 1 1 d DU . .
H26 H 0.1829 0.1226 0.2575 0.039 Uiso 1 1 calc R . .

loop_
_atom_site_aniso_label
_atom_site_aniso_U_11
_atom_site_aniso_U_22
_atom_site_aniso_U_33
_atom_site_aniso_U_23
_atom_site_aniso_U_13
_atom_site_aniso_U_12
Au 0.01012(13) 0.02039(14) 0.02116(14) -0.00150(11) 0.00054(11) -0.00224(12)
P 0.0090(8) 0.0209(9) 0.0185(8) 0.0023(7) -0.0002(7) -0.0026(8)
S 0.0141(9) 0.0245(9) 0.0321(9) 0.0110(8) -0.0014(7) -0.0022(8)
N 0.014(3) 0.031(3) 0.024(3) 0.003(3) -0.004(2) -0.002(3)
C1 0.011(3) 0.022(3) 0.022(3) 0.000(3) 0.002(3) 0.001(3)
C2 0.022(4) 0.046(5) 0.035(4) 0.010(4) -0.016(3) -0.014(4)
C11 0.010(3) 0.022(3) 0.018(3) 0.005(3) 0.003(2) -0.002(3)
C12 0.029(4) 0.040(5) 0.054(5) -0.020(4) 0.015(4) -0.015(4)
C13 0.039(5) 0.055(6) 0.080(7) -0.027(5) 0.022(5) -0.031(5)
C14 0.017(4) 0.049(5) 0.054(5) 0.009(4) 0.001(3) -0.016(4)
C15 0.019(4) 0.048(5) 0.044(5) 0.005(4) 0.014(3) -0.005(4)
C16 0.022(4) 0.030(4) 0.040(4) -0.006(3) 0.003(3) -0.001(3)
C21 0.002(3) 0.032(3) 0.016(3) 0.001(3) 0.001(2) -0.001(3)
C22 0.045(5) 0.028(4) 0.028(4) -0.003(3) 0.003(3) 0.006(4)
C23 0.063(6) 0.029(4) 0.032(4) -0.011(3) 0.005(4) 0.009(4)
C24 0.030(4) 0.054(4) 0.025(4) -0.014(3) -0.004(3) 0.002(4)
C25 0.036(5) 0.048(4) 0.022(4) 0.002(3) -0.007(3) 0.004(4)
C26 0.035(4) 0.032(4) 0.030(4) 0.002(3) -0.004(3) 0.000(4)

loop_
_atom_type_symbol
_atom_type_description
_atom_type_scat_dispersion_real
_atom_type_scat_dispersion_imag
_atom_type_scat_source
C C 0.0033 0.0016 'International Tables Vol C Tables 4.2.6.8 and 6.1.1.4'
H H 0.0000 0.0000 'International Tables Vol C Tables 4.2.6.8 and 6.1.1.4'
N N 0.0061 0.0033 'International Tables Vol C Tables 4.2.6.8 and 6.1.1.4'
S S 0.1246 0.1234 'International Tables Vol C Tables 4.2.6.8 and 6.1.1.4'
P P 0.1023 0.0942 'International Tables Vol C Tables 4.2.6.8 and 6.1.1.4'
Au Au -2.0133 8.8022 'International Tables Vol C Tables 4.2.6.8 and 6.1.1.4'

loop_
_geom_angle_atom_site_label_1
_geom_angle_atom_site_label_2
_geom_angle_atom_site_label_3
_geom_angle
_geom_angle_site_symmetry_1
_geom_angle_site_symmetry_3
_geom_angle_publ_flag
P Au S 170.52(6) . 2 y
P Au Au 78.64(4) . 2 y
S Au Au 93.74(4) 2 2 y
C11 P C21 103.7(3) . . ?
C11 P C1 106.8(3) . . ?
C21 P C1 106.3(3) . . ?
C11 P Au 117.5(2) . . y
C21 P Au 114.59(19) . . y
C1 P Au 107.2(2) . . y
C1 S Au 104.9(2) . 2 y
C1 N C2 118.7(6) . . y
N C1 S 126.6(5) . . y
N C1 P 115.6(5) . . y
S C1 P 117.8(3) . . y
C12 C11 C16 118.7(6) . . ?
C12 C11 P 119.4(5) . . ?
C16 C11 P 121.8(5) . . ?
C11 C12 C13 120.1(7) . . ?
C14 C13 C12 120.6(7) . . ?
C13 C14 C15 119.7(7) . . ?
C14 C15 C16 120.3(7) . . ?
C11 C16 C15 120.5(7) . . ?
C26 C21 C22 118.6(6) . . ?
C26 C21 P 118.0(5) . . ?
C22 C21 P 123.4(5) . . ?
C23 C22 C21 120.9(7) . . ?
C22 C23 C24 119.3(7) . . ?
C25 C24 C23 121.2(7) . . ?
C24 C25 C26 118.3(7) . . ?
C21 C26 C25 121.6(7) . . ?

loop_
_geom_bond_atom_site_label_1
_geom_bond_atom_site_label_2
_geom_bond_distance
_geom_bond_site_symmetry_2
_geom_bond_publ_flag
Au P 2.2685(16) . y
Au S 2.3276(17) 2 y
Au Au 2.9104(6) 2 y
P C11 1.798(6) . ?
P C21 1.821(6) . ?
P C1 1.854(7) . ?
S C1 1.770(7) . ?
S Au 2.3276(17) 2 ?
N C1 1.262(8) . ?
N C2 1.463(8) . ?
C11 C12 1.376(8) . ?
C11 C16 1.385(8) . ?
C12 C13 1.397(10) . ?
C13 C14 1.361(10) . ?
C14 C15 1.369(9) . ?
C15 C16 1.385(9) . ?
C21 C26 1.376(8) . ?
C21 C22 1.382(8) . ?
C22 C23 1.377(9) . ?
C23 C24 1.378(9) . ?
C24 C25 1.371(9) . ?
C25 C26 1.390(9) . ?
